data_7028849
loop_
_publ_author_name
'Bhattacharya, Biswajit'
'Haldar, Ritesh'
'Dey, Rajdip'
'Maji, Tapas Kumar'
'Ghoshal, Debajyoti'

_publ_section_title
;
 Porous coordination polymers based on functionalized Schiff base linkers:
 enhanced CO2 uptake by pore surface modification.
;
_journal_issue 5
_journal_name_full 'Dalton transactions (Cambridge, England : 2003)'
_journal_page_first 2272
_journal_page_last 2282
_journal_paper_doi 10.1039/c3dt52266k
_journal_volume 43
_journal_year 2014
_chemical_formula_sum 'C12 H13 Cu N2 O5'
_chemical_formula_weight 328.78
_chemical_name_systematic
;
 ?
;
_space_group_crystal_system monoclinic
_space_group_IT_number 15
_space_group_name_H-M_alt 'C 1 2/c 1'
_symmetry_space_group_name_Hall '-C 2yc'
_symmetry_space_group_name_H-M 'C 1 2/c 1'
_atom_sites_solution_hydrogens geom
_atom_sites_solution_primary direct
_atom_sites_solution_secondary difmap
_audit_creation_method SHELXL-97
_cell_angle_alpha 90.000(5)
_cell_angle_beta 90.247(5)
_cell_angle_gamma 90.000(5)
_cell_formula_units_Z 8
_cell_length_a 29.135(5)
_cell_length_b 13.191(5)
_cell_length_c 8.599(5)
_cell_measurement_reflns_used 250
_cell_measurement_temperature 298(2)
_cell_measurement_theta_max 27.7
_cell_measurement_theta_min 1.4
_cell_volume 3305(2)
_computing_cell_refinement 'SMART APEX II'
_computing_data_collection 'SMART APEX II (Bruker,2010)'
_computing_data_reduction 'SAINT (Bruker,2000)'
_computing_molecular_graphics 'Ortep-3v2 for windows (Farrugia, 1997)'
_computing_publication_material 'PLATON (Spek, 2008)'
_computing_structure_refinement 'SHELXL-97 (Sheldrick, 2008)'
_computing_structure_solution 'SHELXS-97 (Sheldrick, 2008)'
_diffrn_ambient_temperature 298(2)
_diffrn_measured_fraction_theta_full 0.988
_diffrn_measured_fraction_theta_max 0.988
_diffrn_measurement_device_type 'CCD area detector'
_diffrn_measurement_method 'phi and omega scans'
_diffrn_radiation_monochromator graphite
_diffrn_radiation_source 'fine-focus sealed tube'
_diffrn_radiation_type MoK\a
_diffrn_radiation_wavelength 0.71073
_diffrn_reflns_av_R_equivalents 0.0687
_diffrn_reflns_av_unetI/netI 0.0540
_diffrn_reflns_limit_h_max 37
_diffrn_reflns_limit_h_min -36
_diffrn_reflns_limit_k_max 17
_diffrn_reflns_limit_k_min -16
_diffrn_reflns_limit_l_max 11
_diffrn_reflns_limit_l_min -11
_diffrn_reflns_number 26731
_diffrn_reflns_theta_full 27.66
_diffrn_reflns_theta_max 27.66
_diffrn_reflns_theta_min 1.40
_exptl_absorpt_coefficient_mu 1.338
_exptl_absorpt_correction_T_max 0.9682
_exptl_absorpt_correction_T_min 0.8967
_exptl_absorpt_correction_type multi-scan
_exptl_absorpt_process_details
;
'XPREP' - A PROGRAM DATA PREPARATION & RECIPROCAL 
SPACE EXPLORATION,
Bruker Analytical X-ray Systems, 1997
;
_exptl_crystal_colour Green
_exptl_crystal_density_diffrn 1.322
_exptl_crystal_density_method 'not measured'
_exptl_crystal_description Block
_exptl_crystal_F_000 1344
_exptl_crystal_size_max 0.20
_exptl_crystal_size_mid 0.10
_exptl_crystal_size_min 0.10
_refine_diff_density_max 0.760
_refine_diff_density_min -0.687
_refine_diff_density_rms 0.268
_refine_ls_extinction_expression Fc^*^=kFc[1+0.001xFc^2^\l^3^/sin(2\q)]^-1/4^
_refine_ls_extinction_method none
_refine_ls_goodness_of_fit_ref 1.078
_refine_ls_hydrogen_treatment noref
_refine_ls_matrix_type full
_refine_ls_number_parameters 181
_refine_ls_number_reflns 3818
_refine_ls_number_restraints 0
_refine_ls_restrained_S_all 1.078
_refine_ls_R_factor_all 0.0880
_refine_ls_R_factor_gt 0.0546
_refine_ls_shift/su_max 0.001
_refine_ls_shift/su_mean 0.000
_refine_ls_structure_factor_coef Fsqd
_refine_ls_weighting_details 'calc w=1/[\s^2^(Fo^2^)+(0.1062P)^2^+0.0000P] where P=(Fo^2^+2Fc^2^)/3'
_refine_ls_weighting_scheme calc
_refine_ls_wR_factor_gt 0.1551
_refine_ls_wR_factor_ref 0.1793
_reflns_number_gt 2644
_reflns_number_total 3818
_reflns_threshold_expression >2\s(I)
_cod_data_source_file c3dt52266k.txt
_cod_data_source_block DG3
_cod_depositor_comments
;
The following automatic conversions were performed:

'_space_group_crystal_system' value 'Monoclinic' changed to
'monoclinic' according to
/usr/data/users/saulius/automatic-downloads/current/RSC/lib/dictionaries/cif_core.dic
dictionary named 'cif_core.dic' version 2.4.2 from 2011-04-26.

Automatic conversion script
Id: cif_fix_values 2281 2013-09-26 08:29:07Z andrius 
;
_cod_database_code 7028849

loop_
_space_group_symop_operation_xyz
'x, y, z'
'-x, y, -z+1/2'
'x+1/2, y+1/2, z'
'-x+1/2, y+1/2, -z+1/2'
'-x, -y, -z'
'x, -y, z-1/2'
'-x+1/2, -y+1/2, -z'
'x+1/2, -y+1/2, z-1/2'

loop_
_atom_site_label
_atom_site_type_symbol
_atom_site_fract_x
_atom_site_fract_y
_atom_site_fract_z
_atom_site_U_iso_or_equiv
_atom_site_adp_type
_atom_site_occupancy
_atom_site_site_symmetry_order
_atom_site_calc_flag
_atom_site_refinement_flags_posn
_atom_site_refinement_flags_adp
_atom_site_refinement_flags_occupancy
C1 C 0.37646(18) -0.1746(3) 0.7388(6) 0.0620(14) Uani 1 1 d . . .
H1 H 0.3761 -0.2451 0.7373 0.074 Uiso 1 1 calc R U .
C2 C 0.41149(17) -0.1275(4) 0.8167(6) 0.0712(16) Uani 1 1 d . . .
H2 H 0.4338 -0.1660 0.8670 0.085 Uiso 1 1 calc R U .
C3 C 0.41390(14) -0.0242(3) 0.8211(5) 0.0465(10) Uani 1 1 d . . .
C4 C 0.37858(15) 0.0271(3) 0.7475(6) 0.0593(13) Uani 1 1 d . . .
H4 H 0.3778 0.0975 0.7493 0.071 Uiso 1 1 calc R U .
C5 C 0.34447(16) -0.0262(3) 0.6716(6) 0.0557(12) Uani 1 1 d . . .
H5 H 0.3213 0.0102 0.6221 0.067 Uiso 1 1 calc R U .
C6 C 0.45202(14) 0.0304(4) 0.9001(5) 0.0515(11) Uani 1 1 d . . .
C7 C 0.45216(19) 0.1425(4) 0.8969(7) 0.0854(19) Uani 1 1 d . . .
H7A H 0.4787 0.1673 0.9515 0.128 Uiso 1 1 calc R U .
H7B H 0.4249 0.1676 0.9463 0.128 Uiso 1 1 calc R U .
H7C H 0.4529 0.1655 0.7911 0.128 Uiso 1 1 calc R U .
C8 C 0.21112(14) -0.2334(3) 0.7620(4) 0.0347(8) Uani 1 1 d . . .
C9 C 0.18851(16) -0.2100(3) 0.9152(4) 0.0398(9) Uani 1 1 d . . .
H9A H 0.1951 -0.2642 0.9882 0.048 Uiso 1 1 calc R U .
H9B H 0.1555 -0.2071 0.9003 0.048 Uiso 1 1 calc R U .
C10 C 0.20519(15) -0.1095(3) 0.9834(4) 0.0413(9) Uani 1 1 d . . .
H10A H 0.1903 -0.0981 1.0825 0.050 Uiso 1 1 calc R U .
H10B H 0.2380 -0.1135 1.0022 0.050 Uiso 1 1 calc R U .
C11 C 0.19527(15) -0.0210(3) 0.8764(5) 0.0433(10) Uani 1 1 d . . .
H11A H 0.1622 -0.0144 0.8655 0.052 Uiso 1 1 calc R U .
H11B H 0.2075 -0.0367 0.7744 0.052 Uiso 1 1 calc R U .
C12 C 0.21454(13) 0.0808(3) 0.9275(4) 0.0340(8) Uani 1 1 d . . .
N1 N 0.34310(11) -0.1264(2) 0.6655(4) 0.0396(8) Uani 1 1 d . . .
N2 N 0.48184(14) -0.0265(3) 0.9640(5) 0.0693(12) Uani 1 1 d . . .
O3 O 0.25193(10) -0.2070(2) 0.7458(3) 0.0422(7) Uani 1 1 d . . .
O1 O 0.18730(11) -0.2778(2) 0.6600(3) 0.0470(7) Uani 1 1 d . . .
O2 O 0.19042(10) 0.1567(2) 0.9037(3) 0.0449(7) Uani 1 1 d . . .
O4 O 0.25385(10) 0.08120(18) 0.9855(3) 0.0449(7) Uani 1 1 d . . .
Cu1 Cu 0.28745(2) -0.20482(3) 0.55066(5) 0.0315(2) Uani 1 1 d . . .
O1W O 0.4007(5) 0.3852(12) 0.9140(16) 0.165(5) Uiso 0.5 1 d . . P
O2W O 0.442(2) 0.606(5) 0.901(6) 0.31(2) Uiso 0.25 1 d . . P
O3W O 0.4567(14) -0.379(3) 1.183(5) 0.252(18) Uiso 0.25 1 d . . P

loop_
_atom_site_aniso_label
_atom_site_aniso_U_11
_atom_site_aniso_U_22
_atom_site_aniso_U_33
_atom_site_aniso_U_23
_atom_site_aniso_U_13
_atom_site_aniso_U_12
C1 0.064(3) 0.038(2) 0.084(4) -0.001(2) -0.037(3) -0.010(2)
C2 0.064(3) 0.052(3) 0.097(4) -0.001(3) -0.047(3) -0.009(2)
C3 0.038(2) 0.051(2) 0.051(2) -0.011(2) -0.0043(19) -0.0095(19)
C4 0.049(3) 0.037(2) 0.091(4) -0.015(2) -0.026(3) -0.002(2)
C5 0.050(2) 0.039(2) 0.078(3) -0.009(2) -0.026(2) -0.004(2)
C6 0.043(2) 0.062(3) 0.049(2) -0.016(2) -0.006(2) -0.014(2)
C7 0.070(4) 0.070(4) 0.116(5) -0.028(3) -0.027(4) -0.025(3)
C8 0.049(2) 0.0213(16) 0.0336(19) 0.0006(14) -0.0049(17) -0.0022(15)
C9 0.056(3) 0.0293(19) 0.034(2) 0.0000(15) 0.0043(18) -0.0057(17)
C10 0.063(3) 0.0295(19) 0.0310(19) -0.0026(15) -0.0060(19) -0.0011(17)
C11 0.056(3) 0.0291(19) 0.045(2) -0.0034(16) -0.017(2) -0.0019(17)
C12 0.040(2) 0.033(2) 0.0290(19) 0.0033(14) -0.0063(17) -0.0014(16)
N1 0.0384(17) 0.0366(18) 0.0437(18) -0.0071(14) -0.0131(15) -0.0066(14)
N2 0.055(2) 0.067(3) 0.085(3) -0.022(2) -0.028(2) -0.018(2)
O3 0.0432(16) 0.0505(17) 0.0327(14) -0.0074(11) -0.0051(12) -0.0049(12)
O1 0.0529(17) 0.0521(17) 0.0358(15) -0.0084(13) -0.0009(13) -0.0165(13)
O2 0.0465(16) 0.0280(14) 0.0600(18) -0.0002(13) -0.0152(14) 0.0020(12)
O4 0.0557(18) 0.0262(14) 0.0525(17) -0.0026(12) -0.0218(14) 0.0035(12)
Cu1 0.0372(3) 0.0249(3) 0.0324(3) -0.00283(17) -0.00879(19) -0.00385(18)

loop_
_atom_type_symbol
_atom_type_description
_atom_type_scat_dispersion_real
_atom_type_scat_dispersion_imag
_atom_type_scat_source
C C 0.0033 0.0016 'International Tables Vol C Tables 4.2.6.8 and 6.1.1.4'
H H 0.0000 0.0000 'International Tables Vol C Tables 4.2.6.8 and 6.1.1.4'
N N 0.0061 0.0033 'International Tables Vol C Tables 4.2.6.8 and 6.1.1.4'
O O 0.0106 0.0060 'International Tables Vol C Tables 4.2.6.8 and 6.1.1.4'
Cu Cu 0.3201 1.2651 'International Tables Vol C Tables 4.2.6.8 and 6.1.1.4'

loop_
_geom_angle_atom_site_label_1
_geom_angle_atom_site_label_2
_geom_angle_atom_site_label_3
_geom_angle
_geom_angle_site_symmetry_1
_geom_angle_site_symmetry_3
N1 C1 C2 124.2(4) . .
C3 C2 C1 120.3(5) . .
C2 C3 C4 116.0(4) . .
C2 C3 C6 122.3(4) . .
C4 C3 C6 121.7(4) . .
C5 C4 C3 120.1(4) . .
N1 C5 C4 123.3(4) . .
N2 C6 C7 126.6(4) . .
N2 C6 C3 114.8(4) . .
C7 C6 C3 118.6(4) . .
O3 C8 O1 125.1(4) . .
O3 C8 C9 117.4(3) . .
O1 C8 C9 117.5(4) . .
C8 C9 C10 111.9(3) . .
C11 C10 C9 112.1(3) . .
C10 C11 C12 115.9(3) . .
O2 C12 O4 125.5(4) . .
O2 C12 C11 117.2(3) . .
O4 C12 C11 117.2(3) . .
C1 N1 C5 116.1(3) . .
C1 N1 Cu1 122.5(3) . .
C5 N1 Cu1 121.3(3) . .
C6 N2 N2 114.0(5) . 5_657
C8 O3 Cu1 127.0(3) . .
C8 O1 Cu1 119.1(3) . 7_546
C12 O2 Cu1 122.0(3) . 4_556
C12 O4 Cu1 124.6(2) . 6_556
O1 Cu1 O2 87.25(13) 7_546 4_546
O1 Cu1 O3 167.87(11) 7_546 .
O2 Cu1 O3 89.39(12) 4_546 .
O1 Cu1 O4 91.25(13) 7_546 6
O2 Cu1 O4 167.77(11) 4_546 6
O3 Cu1 O4 89.56(12) . 6
O1 Cu1 N1 101.16(12) 7_546 .
O2 Cu1 N1 96.23(12) 4_546 .
O3 Cu1 N1 90.78(12) . .
O4 Cu1 N1 95.97(11) 6 .
O1 Cu1 Cu1 87.44(9) 7_546 7_546
O2 Cu1 Cu1 85.21(8) 4_546 7_546
O3 Cu1 Cu1 80.67(9) . 7_546
O4 Cu1 Cu1 82.60(8) 6 7_546
N1 Cu1 Cu1 171.33(9) . 7_546

loop_
_geom_bond_atom_site_label_1
_geom_bond_atom_site_label_2
_geom_bond_distance
_geom_bond_site_symmetry_2
C1 N1 1.319(6) .
C1 C2 1.368(6) .
C2 C3 1.364(7) .
C3 C4 1.383(6) .
C3 C6 1.486(5) .
C4 C5 1.379(6) .
C5 N1 1.324(5) .
C6 N2 1.271(6) .
C6 C7 1.480(8) .
C8 O3 1.247(5) .
C8 O1 1.260(5) .
C8 C9 1.508(5) .
C9 C10 1.528(5) .
C10 C11 1.514(5) .
C11 C12 1.519(5) .
C12 O2 1.240(5) .
C12 O4 1.247(4) .
N1 Cu1 2.159(3) .
N2 N2 1.410(7) 5_657
O3 Cu1 1.976(3) .
O1 Cu1 1.972(3) 7_546
O2 Cu1 1.975(3) 4_556
O4 Cu1 1.981(3) 6_556
Cu1 O1 1.972(3) 7_546
Cu1 O2 1.975(3) 4_546
Cu1 O4 1.982(3) 6
Cu1 Cu1 2.6318(9) 7_546
